data_4347550
loop_
_publ_author_name
'Henthorn, Justin T.'
'Agapie, Theodor'

_publ_section_title
;
 Modulation of Proton-Coupled Electron Transfer through
 Molybdenum-Quinonoid Interactions.
;
_journal_issue 11
_journal_name_full 'Inorganic chemistry'
_journal_page_first 5337
_journal_page_last 5342
_journal_paper_doi 10.1021/acs.inorgchem.6b00331
_journal_volume 55
_journal_year 2016
_chemical_formula_moiety 'C31 H38 Cl2 Mo O3 P2'
_chemical_formula_sum 'C31 H38 Cl2 Mo O3 P2'
_chemical_formula_weight 687.39
_space_group_crystal_system orthorhombic
_space_group_IT_number 61
_space_group_name_Hall '-P 2ac 2ab'
_space_group_name_H-M_alt 'P b c a'
_atom_sites_solution_hydrogens geom
_atom_sites_solution_primary direct
_atom_sites_solution_secondary difmap
_audit_creation_date 2014-09-23
_audit_creation_method
;
Olex2 1.2
(compiled 2014.08.28 svn.r2986 for OlexSys, GUI svn.r4874)
;
_cell_angle_alpha 90.00
_cell_angle_beta 90.00
_cell_angle_gamma 90.00
_cell_formula_units_Z 8
_cell_length_a 16.255
_cell_length_b 16.2548(10)
_cell_length_c 22.2047(15)
_cell_measurement_reflns_used 9676
_cell_measurement_temperature 100(2)
_cell_measurement_theta_max 43.224
_cell_measurement_theta_min 2.506
_cell_volume 5867.0(5)
_computing_cell_refinement 'SAINT v8.34A (Bruker, 2013)'
_computing_data_reduction 'SAINT v8.34A (Bruker, 2013)'
_computing_molecular_graphics 'Olex2 (Dolomanov et al., 2009)'
_computing_publication_material 'Olex2 (Dolomanov et al., 2009)'
_computing_structure_refinement 'XL (Sheldrick, 2008)'
_computing_structure_solution 'SHELXS-97 (Sheldrick, 1990)'
_diffrn_ambient_temperature 100.02
_diffrn_measured_fraction_theta_full 0.999
_diffrn_measured_fraction_theta_max 0.999
_diffrn_measurement_device_type 'CCD area detector'
_diffrn_measurement_method 'phi and omega scans'
_diffrn_radiation_monochromator graphite
_diffrn_radiation_type MoK\a
_diffrn_radiation_wavelength 0.71073
_diffrn_reflns_av_R_equivalents 0.0838
_diffrn_reflns_av_unetI/netI 0.0606
_diffrn_reflns_limit_h_max 32
_diffrn_reflns_limit_h_min -31
_diffrn_reflns_limit_k_max 32
_diffrn_reflns_limit_k_min -28
_diffrn_reflns_limit_l_max 44
_diffrn_reflns_limit_l_min -44
_diffrn_reflns_number 225462
_diffrn_reflns_theta_full 45.29
_diffrn_reflns_theta_max 45.29
_diffrn_reflns_theta_min 1.83
_diffrn_source 'fine-focus sealed tube'
_exptl_absorpt_coefficient_mu 0.771
_exptl_absorpt_correction_T_max 0.7494
_exptl_absorpt_correction_T_min 0.6766
_exptl_absorpt_correction_type multi-scan
_exptl_absorpt_process_details
;
SADABS-2014/3 (Bruker,2014) was used for absorption correction.
wR2(int) was 0.1528 before and 0.0848 after correction.
The Ratio of minimum to maximum transmission is 0.9029.
The \l/2 correction factor is 0.00150.
;
_exptl_crystal_colour red
_exptl_crystal_density_diffrn 1.556
_exptl_crystal_density_method 'not measured'
_exptl_crystal_description block
_exptl_crystal_F_000 2832
_refine_diff_density_max 1.703
_refine_diff_density_min -1.067
_refine_diff_density_rms 0.118
_refine_ls_extinction_method none
_refine_ls_goodness_of_fit_ref 0.954
_refine_ls_hydrogen_treatment constr
_refine_ls_matrix_type full
_refine_ls_number_parameters 360
_refine_ls_number_reflns 24530
_refine_ls_number_restraints 0
_refine_ls_restrained_S_all 0.954
_refine_ls_R_factor_all 0.0634
_refine_ls_R_factor_gt 0.0338
_refine_ls_shift/su_max 0.005
_refine_ls_shift/su_mean 0.000
_refine_ls_structure_factor_coef Fsqd
_refine_ls_weighting_details 'calc w=1/[\s^2^(Fo^2^)+(0.0399P)^2^+0.0000P] where P=(Fo^2^+2Fc^2^)/3'
_refine_ls_weighting_scheme calc
_refine_ls_wR_factor_gt 0.0805
_refine_ls_wR_factor_ref 0.0868
_reflns_number_gt 16461
_reflns_number_total 24530
_reflns_threshold_expression >2sigma(I)
_cod_data_source_file ic6b00331_si_001.cif
_cod_data_source_block 6
_cod_original_cell_volume 5866.9(5)
_cod_database_code 4347550
_olex2_refinement_description
;
1. Fixed Uiso
 At 1.2 times of:
  All C(H) groups
 At 1.5 times of:
  All C(H,H,H) groups
2.a Ternary CH refined with riding coordinates:
 C9(H9), C8(H8), C19(H19), C22(H22), C25(H25), C28(H28)
2.b Aromatic/amide H refined with riding coordinates:
 C5(H5), C4(H4), C14(H14), C3(H3), C16(H16), C17(H17), C15(H15), C2(H2)
2.c Idealised Me refined as rotating group:
 C24(H24A,H24B,H24C), C23(H23A,H23B,H23C), C30(H30A,H30B,H30C), C26(H26A,H26B,
 H26C), C27(H27A,H27B,H27C), C20(H20A,H20B,H20C), C21(H21A,H21B,H21C), C29(H29A,
 H29B,H29C)
;
_olex2_submission_special_instructions 'No special instructions were received'

loop_
_space_group_symop_id
_space_group_symop_operation_xyz
1 'x, y, z'
2 '-x+1/2, -y, z+1/2'
3 '-x, y+1/2, -z+1/2'
4 'x+1/2, -y+1/2, -z'
5 '-x, -y, -z'
6 'x-1/2, y, -z-1/2'
7 'x, -y-1/2, z-1/2'
8 '-x-1/2, y-1/2, z'

loop_
_atom_site_label
_atom_site_type_symbol
_atom_site_fract_x
_atom_site_fract_y
_atom_site_fract_z
_atom_site_U_iso_or_equiv
_atom_site_adp_type
_atom_site_occupancy
_atom_site_calc_flag
_atom_site_refinement_flags_posn
Mo1 Mo 0.546958(5) 0.772450(5) 0.121169(4) 0.00683(2) Uani 1 d .
Cl2 Cl 0.470437(16) 0.637313(15) 0.123825(11) 0.01317(4) Uani 1 d .
Cl1 Cl 0.629448(15) 0.710688(16) 0.201638(11) 0.01186(4) Uani 1 d .
P1 P 0.660620(15) 0.689232(16) 0.065972(11) 0.00850(4) Uani 1 d .
P2 P 0.467475(15) 0.807284(16) 0.220180(12) 0.00845(4) Uani 1 d .
C9 C 0.43189(6) 0.80988(6) 0.07241(4) 0.00923(14) Uani 1 d .
H9 H 0.3787 0.7810 0.0805 0.011 Uiso 1 calc R
C8 C 0.48789(6) 0.77829(6) 0.02973(4) 0.00881(14) Uani 1 d .
H8 H 0.4750 0.7267 0.0071 0.011 Uiso 1 calc R
C12 C 0.56817(6) 0.91249(6) 0.03004(4) 0.00937(14) Uani 1 d .
C1 C 0.66024(6) 0.71544(6) -0.01343(4) 0.00991(15) Uani 1 d .
C5 C 0.62097(6) 0.81986(6) -0.08627(4) 0.01118(16) Uani 1 d .
H5 H 0.5920 0.8689 -0.0959 0.013 Uiso 1 calc R
C10 C 0.45011(6) 0.88613(6) 0.10114(4) 0.00850(14) Uani 1 d .
C18 C 0.38597(6) 0.88010(6) 0.20299(4) 0.00991(15) Uani 1 d .
C4 C 0.66803(7) 0.78021(7) -0.12961(5) 0.01280(17) Uani 1 d .
H4 H 0.6722 0.8028 -0.1690 0.015 Uiso 1 calc R
C13 C 0.38987(6) 0.91668(6) 0.14620(4) 0.00910(14) Uani 1 d .
C11 C 0.50748(6) 0.94677(6) 0.07522(4) 0.00951(15) Uani 1 d .
C6 C 0.61669(6) 0.78666(6) -0.02820(4) 0.00918(14) Uani 1 d .
C31 C 0.62663(6) 0.86272(6) 0.13895(5) 0.01170(16) Uani 1 d .
C14 C 0.33395(6) 0.97802(6) 0.12958(5) 0.01175(16) Uani 1 d .
H14 H 0.3375 1.0031 0.0910 0.014 Uiso 1 calc R
C7 C 0.56008(6) 0.82357(6) 0.01694(4) 0.00899(14) Uani 1 d .
C19 C 0.53204(6) 0.86614(6) 0.27499(5) 0.01223(16) Uani 1 d .
H19 H 0.5891 0.8432 0.2729 0.015 Uiso 1 calc R
C22 C 0.41446(6) 0.72730(6) 0.26581(5) 0.01192(16) Uani 1 d .
H22 H 0.3956 0.7554 0.3034 0.014 Uiso 1 calc R
C25 C 0.76597(6) 0.72331(7) 0.08883(5) 0.01213(16) Uani 1 d .
H25 H 0.7641 0.7352 0.1330 0.015 Uiso 1 calc R
C3 C 0.70931(7) 0.70736(7) -0.11564(5) 0.01337(17) Uani 1 d .
H3 H 0.7398 0.6797 -0.1460 0.016 Uiso 1 calc R
C24 C 0.33722(7) 0.69340(7) 0.23572(5) 0.01676(19) Uani 1 d .
H24A H 0.2983 0.7384 0.2285 0.025 Uiso 1 calc GR
H24B H 0.3117 0.6523 0.2620 0.025 Uiso 1 calc GR
H24C H 0.3520 0.6677 0.1973 0.025 Uiso 1 calc GR
C16 C 0.26880(6) 0.96547(7) 0.22649(5) 0.01335(17) Uani 1 d .
H16 H 0.2272 0.9823 0.2539 0.016 Uiso 1 calc R
C17 C 0.32460(6) 0.90479(7) 0.24327(5) 0.01206(16) Uani 1 d .
H17 H 0.3210 0.8802 0.2820 0.014 Uiso 1 calc R
C23 C 0.47151(7) 0.65788(7) 0.28599(5) 0.01522(18) Uani 1 d .
H23A H 0.4900 0.6267 0.2507 0.023 Uiso 1 calc GR
H23B H 0.4418 0.6212 0.3135 0.023 Uiso 1 calc GR
H23C H 0.5193 0.6812 0.3067 0.023 Uiso 1 calc GR
C15 C 0.27345(6) 1.00183(6) 0.16976(5) 0.01318(17) Uani 1 d .
H15 H 0.2350 1.0431 0.1586 0.016 Uiso 1 calc R
C28 C 0.66387(6) 0.57459(6) 0.06465(5) 0.01219(16) Uani 1 d .
H28 H 0.7174 0.5595 0.0453 0.015 Uiso 1 calc R
C30 C 0.66523(7) 0.53544(7) 0.12715(5) 0.01609(19) Uani 1 d .
H30A H 0.7093 0.5602 0.1511 0.024 Uiso 1 calc GR
H30B H 0.6750 0.4762 0.1233 0.024 Uiso 1 calc GR
H30C H 0.6123 0.5448 0.1471 0.024 Uiso 1 calc GR
C26 C 0.78962(7) 0.80403(7) 0.05686(5) 0.01624(19) Uani 1 d .
H26A H 0.8037 0.7924 0.0148 0.024 Uiso 1 calc GR
H26B H 0.8371 0.8287 0.0771 0.024 Uiso 1 calc GR
H26C H 0.7431 0.8423 0.0583 0.024 Uiso 1 calc GR
C2 C 0.70629(6) 0.67501(7) -0.05790(5) 0.01274(17) Uani 1 d .
H2 H 0.7352 0.6258 -0.0485 0.015 Uiso 1 calc R
C27 C 0.83324(6) 0.65883(7) 0.07893(5) 0.01659(19) Uani 1 d .
H27A H 0.8211 0.6099 0.1031 0.025 Uiso 1 calc GR
H27B H 0.8865 0.6816 0.0911 0.025 Uiso 1 calc GR
H27C H 0.8352 0.6437 0.0362 0.025 Uiso 1 calc GR
C20 C 0.53684(7) 0.95708(7) 0.25664(5) 0.01601(19) Uani 1 d .
H20A H 0.5486 0.9611 0.2135 0.024 Uiso 1 calc GR
H20B H 0.5808 0.9842 0.2794 0.024 Uiso 1 calc GR
H20C H 0.4842 0.9840 0.2653 0.024 Uiso 1 calc GR
C21 C 0.50396(7) 0.86141(7) 0.34116(5) 0.01687(19) Uani 1 d .
H21A H 0.4477 0.8826 0.3446 0.025 Uiso 1 calc GR
H21B H 0.5408 0.8946 0.3662 0.025 Uiso 1 calc GR
H21C H 0.5055 0.8041 0.3547 0.025 Uiso 1 calc GR
C29 C 0.59659(7) 0.53604(7) 0.02537(5) 0.0174(2) Uani 1 d .
H29A H 0.5428 0.5447 0.0443 0.026 Uiso 1 calc GR
H29B H 0.6069 0.4769 0.0212 0.026 Uiso 1 calc GR
H29C H 0.5971 0.5619 -0.0145 0.026 Uiso 1 calc GR
O2 O 0.51084(5) 1.01891(5) 0.09101(4) 0.01422(14) Uani 1 d .
O1 O 0.62313(5) 0.95601(5) 0.00987(3) 0.01389(13) Uani 1 d .
O3 O 0.67347(5) 0.91181(5) 0.15056(4) 0.01722(15) Uani 1 d .

loop_
_atom_site_aniso_label
_atom_site_aniso_U_11
_atom_site_aniso_U_22
_atom_site_aniso_U_33
_atom_site_aniso_U_23
_atom_site_aniso_U_13
_atom_site_aniso_U_12
Mo1 0.00711(3) 0.00727(3) 0.00610(3) 0.00010(2) -0.00003(2) 0.00041(2)
Cl2 0.01474(9) 0.00993(9) 0.01485(11) 0.00040(8) 0.00197(8) -0.00123(7)
Cl1 0.01233(9) 0.01499(10) 0.00826(9) 0.00151(7) -0.00053(7) 0.00420(7)
P1 0.00885(9) 0.00920(10) 0.00746(10) 0.00019(8) 0.00007(8) 0.00140(8)
P2 0.00894(9) 0.00893(10) 0.00750(10) 0.00044(8) 0.00021(8) 0.00060(7)
C9 0.0083(3) 0.0099(4) 0.0094(4) 0.0000(3) -0.0008(3) 0.0003(3)
C8 0.0095(3) 0.0095(4) 0.0074(3) -0.0005(3) -0.0012(3) 0.0005(3)
C12 0.0109(3) 0.0092(4) 0.0080(4) 0.0004(3) 0.0002(3) 0.0006(3)
C1 0.0106(3) 0.0105(4) 0.0087(4) 0.0000(3) 0.0002(3) 0.0012(3)
C5 0.0134(4) 0.0119(4) 0.0082(4) 0.0009(3) 0.0005(3) 0.0018(3)
C10 0.0091(3) 0.0091(3) 0.0072(3) 0.0002(3) 0.0002(3) 0.0009(3)
C18 0.0091(3) 0.0111(4) 0.0096(4) 0.0002(3) 0.0005(3) 0.0009(3)
C4 0.0142(4) 0.0160(4) 0.0082(4) 0.0012(3) 0.0016(3) 0.0020(3)
C13 0.0089(3) 0.0090(3) 0.0093(4) -0.0004(3) 0.0007(3) 0.0005(3)
C11 0.0101(3) 0.0100(4) 0.0084(4) 0.0005(3) -0.0002(3) 0.0013(3)
C6 0.0101(3) 0.0096(4) 0.0079(4) -0.0007(3) 0.0004(3) 0.0004(3)
C31 0.0122(4) 0.0140(4) 0.0089(4) 0.0000(3) 0.0008(3) 0.0020(3)
C14 0.0128(4) 0.0109(4) 0.0116(4) 0.0011(3) 0.0011(3) 0.0029(3)
C7 0.0103(3) 0.0095(4) 0.0072(3) 0.0007(3) 0.0002(3) 0.0016(3)
C19 0.0128(4) 0.0128(4) 0.0111(4) -0.0032(3) -0.0017(3) 0.0022(3)
C22 0.0137(4) 0.0116(4) 0.0105(4) 0.0013(3) 0.0018(3) -0.0005(3)
C25 0.0096(3) 0.0164(4) 0.0104(4) -0.0009(3) 0.0000(3) 0.0005(3)
C3 0.0140(4) 0.0170(4) 0.0091(4) -0.0011(3) 0.0019(3) 0.0034(3)
C24 0.0144(4) 0.0171(5) 0.0188(5) -0.0020(4) 0.0032(4) -0.0047(4)
C16 0.0119(4) 0.0163(4) 0.0118(4) -0.0009(3) 0.0027(3) 0.0033(3)
C17 0.0123(4) 0.0156(4) 0.0082(4) -0.0005(3) 0.0020(3) 0.0028(3)
C23 0.0200(4) 0.0120(4) 0.0136(4) 0.0039(3) 0.0028(4) 0.0023(3)
C15 0.0132(4) 0.0119(4) 0.0144(4) 0.0006(3) 0.0018(3) 0.0043(3)
C28 0.0135(4) 0.0098(4) 0.0132(4) 0.0001(3) 0.0008(3) 0.0021(3)
C30 0.0185(4) 0.0112(4) 0.0186(5) 0.0028(4) 0.0008(4) 0.0031(3)
C26 0.0138(4) 0.0157(5) 0.0193(5) -0.0017(4) 0.0011(4) -0.0031(3)
C2 0.0137(4) 0.0143(4) 0.0102(4) -0.0006(3) 0.0005(3) 0.0042(3)
C27 0.0107(4) 0.0216(5) 0.0176(5) 0.0018(4) -0.0001(4) 0.0035(3)
C20 0.0162(4) 0.0134(4) 0.0185(5) -0.0040(4) 0.0022(4) -0.0025(3)
C21 0.0200(5) 0.0185(5) 0.0121(4) -0.0035(4) -0.0015(4) 0.0024(4)
C29 0.0191(5) 0.0140(4) 0.0191(5) -0.0044(4) -0.0004(4) -0.0015(4)
O2 0.0154(3) 0.0089(3) 0.0184(4) -0.0016(3) 0.0024(3) 0.0000(2)
O1 0.0163(3) 0.0128(3) 0.0126(3) 0.0009(3) 0.0041(3) -0.0031(3)
O3 0.0158(3) 0.0207(4) 0.0152(4) -0.0029(3) -0.0004(3) -0.0036(3)

loop_
_atom_type_symbol
_atom_type_description
_atom_type_scat_dispersion_real
_atom_type_scat_dispersion_imag
_atom_type_scat_source
C C 0.0033 0.0016 'International Tables Vol C Tables 4.2.6.8 and 6.1.1.4'
H H 0.0000 0.0000 'International Tables Vol C Tables 4.2.6.8 and 6.1.1.4'
O O 0.0106 0.0060 'International Tables Vol C Tables 4.2.6.8 and 6.1.1.4'
P P 0.1023 0.0942 'International Tables Vol C Tables 4.2.6.8 and 6.1.1.4'
Cl Cl 0.1484 0.1585 'International Tables Vol C Tables 4.2.6.8 and 6.1.1.4'
Mo Mo -1.6832 0.6857 'International Tables Vol C Tables 4.2.6.8 and 6.1.1.4'

loop_
_geom_angle_atom_site_label_1
_geom_angle_atom_site_label_2
_geom_angle_atom_site_label_3
_geom_angle
Cl2 Mo1 P1 84.741(9)
Cl2 Mo1 P2 85.714(9)
Cl1 Mo1 Cl2 84.033(9)
Cl1 Mo1 P1 75.009(9)
Cl1 Mo1 P2 75.263(9)
Cl1 Mo1 C10 141.96(2)
Cl1 Mo1 C7 140.78(2)
P1 Mo1 P2 149.533(9)
C9 Mo1 Cl2 80.60(3)
C9 Mo1 Cl1 156.77(3)
C9 Mo1 P1 120.41(3)
C9 Mo1 P2 86.27(3)
C9 Mo1 C8 36.60(3)
C9 Mo1 C10 34.79(3)
C9 Mo1 C7 61.88(3)
C8 Mo1 Cl2 81.23(3)
C8 Mo1 Cl1 155.52(3)
C8 Mo1 P1 84.24(2)
C8 Mo1 P2 122.67(2)
C8 Mo1 C10 62.17(3)
C8 Mo1 C7 34.49(3)
C10 Mo1 Cl2 109.96(2)
C10 Mo1 P1 139.35(2)
C10 Mo1 P2 70.97(2)
C10 Mo1 C7 68.54(3)
C31 Mo1 Cl2 162.61(3)
C31 Mo1 Cl1 78.57(3)
C31 Mo1 P1 90.84(3)
C31 Mo1 P2 89.72(3)
C31 Mo1 C9 115.88(4)
C31 Mo1 C8 115.13(4)
C31 Mo1 C10 84.21(4)
C31 Mo1 C7 83.22(4)
C7 Mo1 Cl2 110.94(2)
C7 Mo1 P1 70.82(2)
C7 Mo1 P2 139.37(2)
C1 P1 Mo1 109.51(3)
C1 P1 C25 101.38(5)
C1 P1 C28 102.69(5)
C25 P1 Mo1 111.66(3)
C28 P1 Mo1 123.24(3)
C28 P1 C25 105.92(5)
C18 P2 Mo1 108.97(3)
C18 P2 C19 102.28(5)
C18 P2 C22 103.41(5)
C19 P2 Mo1 112.39(3)
C22 P2 Mo1 122.42(3)
C22 P2 C19 105.26(5)
C8 C9 Mo1 71.80(5)
C8 C9 C10 118.89(8)
C10 C9 Mo1 81.18(5)
C9 C8 Mo1 71.59(5)
C9 C8 C7 118.75(9)
C7 C8 Mo1 81.32(6)
C7 C12 C11 115.59(8)
O1 C12 C11 120.36(9)
O1 C12 C7 123.86(9)
C6 C1 P1 115.14(7)
C6 C1 C2 119.60(9)
C2 C1 P1 124.92(7)
C4 C5 C6 119.15(9)
C9 C10 Mo1 64.03(5)
C9 C10 C13 117.08(8)
C9 C10 C11 122.58(8)
C13 C10 Mo1 123.33(6)
C11 C10 Mo1 99.65(6)
C11 C10 C13 117.16(8)
C13 C18 P2 115.73(7)
C13 C18 C17 119.21(9)
C17 C18 P2 124.94(8)
C5 C4 C3 120.32(9)
C18 C13 C10 119.75(8)
C18 C13 C14 120.83(9)
C14 C13 C10 119.27(9)
C10 C11 C12 115.15(8)
O2 C11 C12 120.87(9)
O2 C11 C10 123.82(9)
C1 C6 C5 120.73(9)
C1 C6 C7 119.35(9)
C5 C6 C7 119.74(9)
O3 C31 Mo1 177.21(10)
C15 C14 C13 119.43(9)
C8 C7 Mo1 64.19(5)
C8 C7 C12 122.86(8)
C8 C7 C6 116.04(8)
C12 C7 Mo1 98.75(6)
C12 C7 C6 118.13(8)
C6 C7 Mo1 123.34(6)
C20 C19 P2 110.39(7)
C20 C19 C21 108.43(9)
C21 C19 P2 115.39(8)
C24 C22 P2 113.29(7)
C24 C22 C23 111.18(9)
C23 C22 P2 113.25(7)
C26 C25 P1 110.84(7)
C27 C25 P1 114.35(8)
C27 C25 C26 109.80(9)
C2 C3 C4 120.66(9)
C17 C16 C15 120.50(9)
C16 C17 C18 119.82(9)
C14 C15 C16 120.20(9)
C30 C28 P1 113.75(7)
C30 C28 C29 110.92(9)
C29 C28 P1 113.41(7)
C3 C2 C1 119.48(9)

loop_
_geom_bond_atom_site_label_1
_geom_bond_atom_site_label_2
_geom_bond_distance
Mo1 Cl2 2.5250(3)
Mo1 Cl1 2.4492(3)
Mo1 P1 2.5972(3)
Mo1 P2 2.6122(3)
Mo1 C9 2.2452(9)
Mo1 C8 2.2479(9)
Mo1 C10 2.4679(9)
Mo1 C31 1.9965(11)
Mo1 C7 2.4683(10)
P1 C1 1.8140(10)
P1 C25 1.8700(10)
P1 C28 1.8645(10)
P2 C18 1.8171(10)
P2 C19 1.8702(10)
P2 C22 1.8599(10)
C9 C8 1.4109(13)
C9 C10 1.4250(13)
C8 C7 1.4139(13)
C12 C11 1.5135(13)
C12 C7 1.4802(14)
C12 O1 1.2243(12)
C1 C6 1.3959(13)
C1 C2 1.4026(14)
C5 C4 1.3881(14)
C5 C6 1.3995(14)
C10 C13 1.4854(13)
C10 C11 1.4740(13)
C18 C13 1.3956(14)
C18 C17 1.3985(14)
C4 C3 1.3960(15)
C13 C14 1.3988(13)
C11 O2 1.2251(12)
C6 C7 1.4870(13)
C31 O3 1.1327(13)
C14 C15 1.3831(14)
C19 C20 1.5353(15)
C19 C21 1.5406(15)
C22 C24 1.5252(15)
C22 C23 1.5278(15)
C25 C26 1.5406(15)
C25 C27 1.5306(15)
C3 C2 1.3866(15)
C16 C17 1.3908(15)
C16 C15 1.3935(15)
C28 C30 1.5268(15)
C28 C29 1.5328(15)
